data_7702401
loop_
_publ_author_name
'Oshio, Hiroki'
'Yamamoto, Masashi'
'Ito, Tasuku'

_publ_section_title
;
 Double helical assembly of imino nitroxyl diradicals by silver(I) ions
;
_journal_issue 15
_journal_name_full 'Journal of the Chemical Society, Dalton Transactions'
_journal_page_first 2641
_journal_paper_doi 10.1039/a903499d
_journal_year 1999
_chemical_formula_sum 'C38 H54 Ag2 F12 N10 O2 P2'
_chemical_formula_weight 1188.59
_chemical_name_common '[Ag(bisimpy)2](PF6)'
_space_group_IT_number 14
_space_group_name_Hall '-P 2yn'
_space_group_name_H-M_alt 'P 1 21/n 1'
_symmetry_cell_setting monoclinic
_symmetry_space_group_name_H-M 'P 1 21/n 1'
_atom_sites_solution_hydrogens geom
_atom_sites_solution_primary direct
_atom_sites_solution_secondary difmap
_audit_creation_method SHELXL-97
_cell_angle_alpha 90.00
_cell_angle_beta 99.7290(10)
_cell_angle_gamma 90.00
_cell_formula_units_Z 4
_cell_length_a 13.4333(7)
_cell_length_b 20.8362(11)
_cell_length_c 18.5916(10)
_cell_measurement_temperature 203.15
_cell_volume 5128.9(5)
_computing_cell_refinement 'Bruker SMART'
_computing_data_collection 'Bruker SMART'
_computing_data_reduction 'Bruker SHELXTL'
_computing_molecular_graphics 'Bruker SHELXTL'
_computing_publication_material 'Bruker SHELXTL'
_computing_structure_refinement 'SHELXL-97 (Sheldrick, 1997)'
_computing_structure_solution 'SHELXS-97 (Sheldrick, 1990)'
_diffrn_ambient_temperature 293(2)
_diffrn_measured_fraction_theta_full 0.984
_diffrn_measured_fraction_theta_max 0.984
_diffrn_measurement_device_type 'CCD area detector'
_diffrn_measurement_method 'phi and omega scans'
_diffrn_radiation_monochromator graphite
_diffrn_radiation_source 'fine-focus sealed tube'
_diffrn_radiation_type MoK?a
_diffrn_radiation_wavelength 0.71073
_diffrn_reflns_av_R_equivalents 0.0282
_diffrn_reflns_av_sigmaI/netI 0.0350
_diffrn_reflns_limit_h_max 14
_diffrn_reflns_limit_h_min -17
_diffrn_reflns_limit_k_max 25
_diffrn_reflns_limit_k_min -27
_diffrn_reflns_limit_l_max 24
_diffrn_reflns_limit_l_min -12
_diffrn_reflns_number 27089
_diffrn_reflns_theta_full 27.59
_diffrn_reflns_theta_max 27.59
_diffrn_reflns_theta_min 1.82
_exptl_absorpt_coefficient_mu 0.912
_exptl_absorpt_correction_T_max 0.9419
_exptl_absorpt_correction_T_min 0.7397
_exptl_absorpt_correction_type integration
_exptl_crystal_colour 'dark red'
_exptl_crystal_density_diffrn 1.539
_exptl_crystal_density_method 'not measured'
_exptl_crystal_F_000 2400
_exptl_crystal_size_max 0.2
_exptl_crystal_size_mid 0.1
_exptl_crystal_size_min 0.1
_refine_diff_density_max 3.302
_refine_diff_density_min -1.489
_refine_diff_density_rms 0.106
_refine_ls_extinction_method none
_refine_ls_goodness_of_fit_ref 1.031
_refine_ls_hydrogen_treatment mixed
_refine_ls_matrix_type full
_refine_ls_number_parameters 649
_refine_ls_number_reflns 11712
_refine_ls_number_restraints 0
_refine_ls_restrained_S_all 1.031
_refine_ls_R_factor_all 0.0733
_refine_ls_R_factor_gt 0.0530
_refine_ls_shift/su_max 0.098
_refine_ls_shift/su_mean 0.004
_refine_ls_structure_factor_coef Fsqd
_refine_ls_weighting_details 'calc w=1/[?s^2^(Fo^2^)+(0.0960P)^2^+5.1865P] where P=(Fo^2^+2Fc^2^)/3'
_refine_ls_weighting_scheme calc
_refine_ls_wR_factor_gt 0.1471
_refine_ls_wR_factor_ref 0.1621
_reflns_number_gt 8714
_reflns_number_total 11712
_reflns_threshold_expression >2sigma(I)
_cod_data_source_file 903499d.txt
_cod_data_source_block agbis
_cod_depositor_comments
;
The following automatic conversions were performed:

data item '_cell_measurement_temperature' value '-70' was changed to
'203.15' -- it was converted from degrees Celsius(C) to Kelvins(K).

data item '_symmetry_cell_setting' value 'Monoclinic' was changed to
'monoclinic' in accordance with the
/home/saulius/struct/COD-crude-data/automatic-downloads/DataCite-retrospective/RSC/depositions/lib/dictionaries/cif_core.dic
dictionary named 'cif_core.dic' version 2.4.2 last updated on
2011-04-26.

Automatic conversion script
Id: cif_fix_values 6909 2019-04-08 15:41:33Z antanas 
;
_cod_original_sg_symbol_H-M P2(1)/n
_cod_database_code 7702401

loop_
_symmetry_equiv_pos_as_xyz
'x, y, z'
'-x+1/2, y+1/2, -z+1/2'
'-x, -y, -z'
'x-1/2, -y-1/2, z-1/2'

loop_
_atom_site_label
_atom_site_type_symbol
_atom_site_fract_x
_atom_site_fract_y
_atom_site_fract_z
_atom_site_U_iso_or_equiv
_atom_site_adp_type
_atom_site_occupancy
_atom_site_symmetry_multiplicity
_atom_site_calc_flag
_atom_site_refinement_flags
Ag1 Ag 0.81378(3) 0.238111(18) 0.766901(18) 0.04554(12) Uani 1 1 d .
Ag2 Ag 0.79363(2) 0.108785(17) 0.709470(19) 0.04313(11) Uani 1 1 d .
P1 P 0.78358(9) -0.04715(6) 0.85188(7) 0.0478(3) Uani 1 1 d .
P2 P 0.77671(10) 0.06942(7) 0.45857(7) 0.0540(3) Uani 1 1 d .
F1 F 0.7812(5) -0.0400(2) 0.7666(2) 0.1198(17) Uani 1 1 d .
F2 F 0.8096(3) -0.12095(15) 0.8505(3) 0.1021(15) Uani 1 1 d .
F3 F 0.7874(4) -0.0519(2) 0.9352(2) 0.1040(14) Uani 1 1 d .
F4 F 0.7588(3) 0.02758(15) 0.8511(2) 0.0833(11) Uani 1 1 d .
F5 F 0.9004(3) -0.03082(18) 0.8620(3) 0.1025(15) Uani 1 1 d .
F6 F 0.6678(3) -0.0623(2) 0.8388(3) 0.1063(15) Uani 1 1 d .
F7 F 0.8358(4) 0.1153(3) 0.5197(3) 0.1280(19) Uani 1 1 d .
F8 F 0.7078(4) 0.0283(2) 0.3985(2) 0.1161(16) Uani 1 1 d .
F9 F 0.8143(14) 0.0992(9) 0.3892(9) 0.128(6) Uani 0.50 1 d P
F10 F 0.8797(14) 0.0491(9) 0.4542(18) 0.141(8) Uani 0.50 1 d P
F11 F 0.7463(19) 0.0296(14) 0.5237(12) 0.112(8) Uani 0.50 1 d P
F12 F 0.6687(13) 0.0986(11) 0.4652(12) 0.135(8) Uani 0.50 1 d P
F9' F 0.7812(12) 0.1270(6) 0.4046(9) 0.094(4) Uani 0.50 1 d P
F10' F 0.8639(18) 0.0198(11) 0.4576(15) 0.164(11) Uani 0.50 1 d P
F11' F 0.7644(17) 0.0146(12) 0.5132(11) 0.117(8) Uani 0.50 1 d P
F12' F 0.6868(16) 0.1139(9) 0.4636(14) 0.149(11) Uani 0.50 1 d P
O1 O 0.4782(3) 0.2267(2) 0.5403(4) 0.104(2) Uani 1 1 d .
O2 O 1.0309(3) 0.3558(3) 0.5863(2) 0.0993(19) Uani 1 1 d .
O3 O 0.7002(4) 0.2340(3) 1.0316(2) 0.1010(18) Uani 1 1 d .
O4 O 1.1609(3) 0.0904(2) 0.8832(2) 0.0645(10) Uani 1 1 d .
N1 N 0.7805(2) 0.24212(13) 0.63031(16) 0.0276(6) Uani 1 1 d .
N2 N 0.9438(2) 0.28457(15) 0.72997(17) 0.0325(7) Uani 1 1 d .
N3 N 1.0159(3) 0.3357(2) 0.6478(2) 0.0492(9) Uani 1 1 d .
N4 N 0.6497(2) 0.13435(16) 0.65224(19) 0.0350(7) Uani 1 1 d .
N5 N 0.5236(3) 0.18358(19) 0.5814(2) 0.0524(10) Uani 1 1 d .
N6 N 0.8703(2) 0.15865(14) 0.87287(17) 0.0319(6) Uani 1 1 d .
N7 N 0.7191(3) 0.25040(16) 0.8504(2) 0.0377(7) Uani 1 1 d .
N8 N 0.6876(4) 0.2454(2) 0.9634(2) 0.0637(12) Uani 1 1 d .
N9 N 0.9447(2) 0.08794(15) 0.75598(17) 0.0302(6) Uani 1 1 d .
N10 N 1.0937(2) 0.08012(16) 0.8282(2) 0.0392(8) Uani 1 1 d .
C1 C 0.6969(3) 0.22800(16) 0.5833(2) 0.0306(7) Uani 1 1 d .
C2 C 0.6755(4) 0.2529(2) 0.5133(2) 0.0457(10) Uani 1 1 d .
H2A H 0.6158 0.2423 0.4826 0.055 Uiso 1 1 calc R
C3 C 0.7437(4) 0.2933(2) 0.4903(2) 0.0483(11) Uani 1 1 d .
H3A H 0.7310 0.3102 0.4434 0.058 Uiso 1 1 calc R
C4 C 0.8321(3) 0.30914(19) 0.5373(2) 0.0375(8) Uani 1 1 d .
H4A H 0.8796 0.3366 0.5228 0.045 Uiso 1 1 calc R
C5 C 0.8471(3) 0.28244(16) 0.60688(19) 0.0278(7) Uani 1 1 d .
C6 C 0.9360(3) 0.29963(17) 0.6623(2) 0.0295(7) Uani 1 1 d .
C7 C 1.0888(3) 0.3489(2) 0.7161(2) 0.0402(9) Uani 1 1 d .
C8 C 1.0348(3) 0.31440(18) 0.7737(2) 0.0335(8) Uani 1 1 d .
C9 C 1.1904(4) 0.3214(4) 0.7058(4) 0.083(2) Uani 1 1 d .
H9A H 1.2166 0.3458 0.6694 0.125 Uiso 1 1 calc R
H9B H 1.1820 0.2775 0.6904 0.125 Uiso 1 1 calc R
H9C H 1.2367 0.3236 0.7511 0.125 Uiso 1 1 calc R
C10 C 1.0972(5) 0.4220(3) 0.7237(4) 0.0754(18) Uani 1 1 d .
H10A H 1.1311 0.4389 0.6863 0.113 Uiso 1 1 calc R
H10B H 1.1349 0.4327 0.7708 0.113 Uiso 1 1 calc R
H10C H 1.0308 0.4403 0.7189 0.113 Uiso 1 1 calc R
C11 C 1.0964(4) 0.2619(2) 0.8171(3) 0.0534(12) Uani 1 1 d .
H11A H 1.0582 0.2435 0.8511 0.080 Uiso 1 1 calc R
H11B H 1.1579 0.2798 0.8432 0.080 Uiso 1 1 calc R
H11C H 1.1122 0.2292 0.7844 0.080 Uiso 1 1 calc R
C12 C 0.9943(4) 0.3593(3) 0.8267(3) 0.0564(13) Uani 1 1 d .
H12A H 0.9626 0.3346 0.8601 0.085 Uiso 1 1 calc R
H12B H 0.9458 0.3881 0.8000 0.085 Uiso 1 1 calc R
H12C H 1.0491 0.3836 0.8535 0.085 Uiso 1 1 calc R
C13 C 0.6267(3) 0.18197(17) 0.6083(2) 0.0328(8) Uani 1 1 d .
C14 C 0.4730(3) 0.1260(3) 0.6025(3) 0.0589(14) Uani 1 1 d .
C15 C 0.5569(3) 0.0972(2) 0.6611(3) 0.0422(10) Uani 1 1 d .
C16 C 0.4590(6) 0.0847(4) 0.5291(4) 0.094(2) Uani 1 1 d .
H16A H 0.4068 0.1034 0.4937 0.141 Uiso 1 1 calc R
H16B H 0.4406 0.0415 0.5393 0.141 Uiso 1 1 calc R
H16C H 0.5212 0.0843 0.5102 0.141 Uiso 1 1 calc R
C17 C 0.3735(5) 0.1386(5) 0.6207(6) 0.127(4) Uani 1 1 d .
H17A H 0.3805 0.1637 0.6646 0.191 Uiso 1 1 calc R
H17B H 0.3411 0.0986 0.6281 0.191 Uiso 1 1 calc R
H17C H 0.3334 0.1617 0.5815 0.191 Uiso 1 1 calc R
C18 C 0.5417(5) 0.1074(4) 0.7395(3) 0.0751(18) Uani 1 1 d .
H18A H 0.5965 0.0880 0.7721 0.113 Uiso 1 1 calc R
H18B H 0.4792 0.0880 0.7465 0.113 Uiso 1 1 calc R
H18C H 0.5398 0.1526 0.7494 0.113 Uiso 1 1 calc R
C19 C 0.5775(5) 0.0266(3) 0.6494(4) 0.0772(19) Uani 1 1 d .
H19A H 0.6300 0.0118 0.6874 0.116 Uiso 1 1 calc R
H19B H 0.5983 0.0210 0.6029 0.116 Uiso 1 1 calc R
H19C H 0.5171 0.0022 0.6506 0.116 Uiso 1 1 calc R
C20 C 0.9485(3) 0.11819(17) 0.8851(2) 0.0333(8) Uani 1 1 d .
C21 C 0.9849(4) 0.0930(2) 0.9543(2) 0.0487(11) Uani 1 1 d .
H21A H 1.0404 0.0656 0.9614 0.058 Uiso 1 1 calc R
C22 C 0.9376(4) 0.1091(2) 1.0107(3) 0.0581(13) Uani 1 1 d .
H22A H 0.9603 0.0928 1.0572 0.070 Uiso 1 1 calc R
C23 C 0.8552(4) 0.1502(2) 0.9986(2) 0.0520(12) Uani 1 1 d .
H23A H 0.8211 0.1614 1.0364 0.062 Uiso 1 1 calc R
C24 C 0.8250(3) 0.17416(19) 0.9291(2) 0.0379(9) Uani 1 1 d .
C25 C 0.7442(3) 0.2224(2) 0.9126(2) 0.0421(9) Uani 1 1 d .
C26 C 0.6010(5) 0.2844(3) 0.9244(3) 0.0714(17) Uani 1 1 d .
C27 C 0.6470(4) 0.3041(2) 0.8570(3) 0.0485(11) Uani 1 1 d .
C28 C 0.5769(7) 0.3388(5) 0.9734(4) 0.129(4) Uani 1 1 d .
H28A H 0.5490 0.3213 1.0134 0.193 Uiso 1 1 calc R
H28B H 0.5289 0.3674 0.9458 0.193 Uiso 1 1 calc R
H28C H 0.6377 0.3619 0.9918 0.193 Uiso 1 1 calc R
C29 C 0.5117(5) 0.2399(5) 0.9083(5) 0.102(3) Uani 1 1 d .
H29A H 0.4876 0.2300 0.9528 0.153 Uiso 1 1 calc R
H29B H 0.5317 0.2010 0.8871 0.153 Uiso 1 1 calc R
H29C H 0.4588 0.2602 0.8748 0.153 Uiso 1 1 calc R
C30 C 0.7151(5) 0.3645(3) 0.8694(4) 0.0773(19) Uani 1 1 d .
H30A H 0.7411 0.3741 0.8256 0.116 Uiso 1 1 calc R
H30B H 0.7702 0.3566 0.9085 0.116 Uiso 1 1 calc R
H30C H 0.6761 0.4002 0.8817 0.116 Uiso 1 1 calc R
C31 C 0.5714(4) 0.3119(3) 0.7861(3) 0.0571(12) Uani 1 1 d .
H31A H 0.5287 0.2748 0.7785 0.086 Uiso 1 1 calc R
H31B H 0.6074 0.3166 0.7460 0.086 Uiso 1 1 calc R
H31C H 0.5309 0.3494 0.7894 0.086 Uiso 1 1 calc R
C32 C 0.9921(3) 0.09710(16) 0.8214(2) 0.0299(7) Uani 1 1 d .
C33 C 1.1122(3) 0.04476(19) 0.7622(2) 0.0375(8) Uani 1 1 d .
C34 C 1.0152(3) 0.06463(19) 0.7071(2) 0.0356(8) Uani 1 1 d .
C35 C 1.2121(4) 0.0644(3) 0.7424(3) 0.0620(14) Uani 1 1 d .
H35A H 1.2659 0.0499 0.7795 0.093 Uiso 1 1 calc R
H35B H 1.2147 0.1102 0.7386 0.093 Uiso 1 1 calc R
H35C H 1.2193 0.0454 0.6965 0.093 Uiso 1 1 calc R
C36 C 1.1159(4) -0.0267(2) 0.7824(3) 0.0525(11) Uani 1 1 d .
H36A H 1.1769 -0.0355 0.8160 0.079 Uiso 1 1 calc R
H36B H 1.1144 -0.0520 0.7392 0.079 Uiso 1 1 calc R
H36C H 1.0586 -0.0372 0.8049 0.079 Uiso 1 1 calc R
C37 C 1.0327(4) 0.1213(2) 0.6581(3) 0.0501(11) Uani 1 1 d .
H37A H 0.9710 0.1311 0.6259 0.075 Uiso 1 1 calc R
H37B H 1.0839 0.1101 0.6300 0.075 Uiso 1 1 calc R
H37C H 1.0542 0.1580 0.6879 0.075 Uiso 1 1 calc R
C38 C 0.9650(4) 0.0094(2) 0.6612(3) 0.0499(11) Uani 1 1 d .
H38A H 0.9064 0.0249 0.6291 0.075 Uiso 1 1 calc R
H38B H 0.9452 -0.0231 0.6927 0.075 Uiso 1 1 calc R
H38C H 1.0117 -0.0086 0.6329 0.075 Uiso 1 1 calc R

loop_
_atom_site_aniso_label
_atom_site_aniso_U_11
_atom_site_aniso_U_22
_atom_site_aniso_U_33
_atom_site_aniso_U_23
_atom_site_aniso_U_13
_atom_site_aniso_U_12
Ag1 0.0487(2) 0.0561(2) 0.03439(18) 0.01004(14) 0.01445(14) -0.00605(14)
Ag2 0.03317(17) 0.0512(2) 0.04128(19) 0.00716(14) -0.00451(13) 0.00369(13)
P1 0.0511(6) 0.0377(6) 0.0534(7) 0.0093(5) 0.0053(5) -0.0056(5)
P2 0.0442(6) 0.0691(8) 0.0471(7) 0.0020(6) 0.0030(5) 0.0033(6)
F1 0.188(5) 0.113(4) 0.063(3) 0.010(2) 0.036(3) 0.006(3)
F2 0.119(3) 0.0387(17) 0.164(4) 0.008(2) 0.068(3) 0.0023(18)
F3 0.139(4) 0.115(3) 0.057(2) 0.013(2) 0.016(2) 0.017(3)
F4 0.078(2) 0.0448(17) 0.126(3) 0.0162(19) 0.012(2) 0.0057(15)
F5 0.0554(19) 0.071(2) 0.181(5) 0.046(3) 0.018(2) 0.0021(17)
F6 0.060(2) 0.086(3) 0.166(5) 0.008(3) -0.002(2) -0.0242(19)
F7 0.121(4) 0.128(4) 0.111(4) -0.012(3) -0.051(3) -0.022(3)
F8 0.175(5) 0.083(3) 0.078(3) -0.020(2) -0.016(3) -0.013(3)
F9 0.131(13) 0.184(18) 0.071(7) 0.042(11) 0.018(7) -0.024(11)
F10 0.062(6) 0.129(13) 0.25(2) 0.048(12) 0.068(9) 0.039(8)
F11 0.085(8) 0.20(2) 0.057(6) 0.016(9) 0.029(6) -0.033(10)
F12 0.045(5) 0.25(2) 0.100(11) -0.010(11) -0.008(5) 0.039(8)
F9' 0.110(10) 0.077(7) 0.095(10) 0.041(6) 0.012(7) -0.010(6)
F10' 0.154(19) 0.21(2) 0.152(14) 0.081(17) 0.082(14) 0.136(17)
F11' 0.111(14) 0.119(10) 0.100(14) 0.064(10) -0.041(10) -0.049(9)
F12' 0.140(16) 0.116(9) 0.165(17) -0.099(11) -0.050(12) 0.072(10)
O1 0.044(2) 0.090(3) 0.168(5) 0.077(3) -0.011(3) 0.006(2)
O2 0.082(3) 0.170(5) 0.043(2) 0.025(3) 0.002(2) -0.074(3)
O3 0.119(4) 0.146(5) 0.047(2) 0.019(3) 0.039(3) 0.049(3)
O4 0.0405(18) 0.085(3) 0.060(2) -0.0178(19) -0.0153(16) 0.0092(17)
N1 0.0316(15) 0.0235(14) 0.0275(15) -0.0008(11) 0.0043(12) 0.0002(11)
N2 0.0355(16) 0.0330(16) 0.0278(15) 0.0001(12) 0.0015(13) -0.0106(13)
N3 0.044(2) 0.069(3) 0.0335(18) 0.0052(17) 0.0043(15) -0.0251(18)
N4 0.0297(15) 0.0341(16) 0.0388(18) 0.0042(14) -0.0015(13) -0.0052(12)
N5 0.0303(17) 0.048(2) 0.074(3) 0.023(2) -0.0053(17) -0.0019(15)
N6 0.0411(17) 0.0281(15) 0.0265(15) 0.0035(12) 0.0055(13) 0.0029(12)
N7 0.0445(19) 0.0347(17) 0.0363(18) 0.0042(14) 0.0136(15) 0.0070(14)
N8 0.073(3) 0.086(3) 0.038(2) 0.007(2) 0.027(2) 0.029(2)
N9 0.0313(15) 0.0302(15) 0.0287(15) 0.0021(12) 0.0040(12) 0.0032(12)
N10 0.0337(17) 0.0386(18) 0.0425(19) -0.0055(15) -0.0021(14) 0.0050(13)
C1 0.0313(18) 0.0254(17) 0.0335(19) 0.0010(14) 0.0008(15) 0.0004(13)
C2 0.046(2) 0.050(2) 0.034(2) 0.0037(18) -0.0109(19) -0.0092(19)
C3 0.058(3) 0.052(3) 0.030(2) 0.0103(19) -0.0070(19) -0.008(2)
C4 0.048(2) 0.037(2) 0.0281(19) 0.0028(15) 0.0079(16) -0.0078(17)
C5 0.0330(17) 0.0250(16) 0.0256(17) -0.0016(13) 0.0054(14) -0.0027(13)
C6 0.0328(18) 0.0273(17) 0.0287(18) -0.0004(13) 0.0059(14) -0.0022(13)
C7 0.034(2) 0.048(2) 0.038(2) 0.0002(17) 0.0024(16) -0.0132(17)
C8 0.0336(19) 0.0337(19) 0.0311(19) -0.0039(15) -0.0005(15) -0.0055(15)
C9 0.045(3) 0.128(6) 0.080(4) 0.013(4) 0.022(3) 0.014(3)
C10 0.106(5) 0.048(3) 0.074(4) 0.001(3) 0.019(4) -0.033(3)
C11 0.052(3) 0.052(3) 0.049(3) 0.010(2) -0.011(2) -0.005(2)
C12 0.060(3) 0.058(3) 0.053(3) -0.024(2) 0.013(2) -0.015(2)
C13 0.0293(18) 0.0292(18) 0.037(2) 0.0013(15) -0.0025(15) -0.0029(14)
C14 0.031(2) 0.066(3) 0.075(4) 0.029(3) -0.004(2) -0.014(2)
C15 0.036(2) 0.042(2) 0.047(2) 0.0091(18) 0.0019(18) -0.0092(16)
C16 0.105(5) 0.094(5) 0.068(4) 0.009(4) -0.027(4) -0.040(4)
C17 0.047(4) 0.145(8) 0.197(10) 0.089(7) 0.042(5) 0.024(4)
C18 0.060(3) 0.115(5) 0.055(3) 0.004(3) 0.022(3) -0.021(3)
C19 0.070(4) 0.044(3) 0.109(5) 0.004(3) -0.009(3) -0.014(3)
C20 0.042(2) 0.0269(17) 0.0297(19) 0.0025(14) 0.0012(15) 0.0041(14)
C21 0.061(3) 0.047(2) 0.035(2) 0.0038(18) -0.002(2) 0.020(2)
C22 0.085(4) 0.059(3) 0.028(2) 0.013(2) 0.005(2) 0.021(3)
C23 0.084(3) 0.044(2) 0.031(2) 0.0044(18) 0.020(2) 0.013(2)
C24 0.051(2) 0.0320(19) 0.032(2) 0.0052(16) 0.0118(17) 0.0053(16)
C25 0.053(2) 0.045(2) 0.032(2) 0.0045(17) 0.0172(18) 0.0107(19)
C26 0.067(4) 0.098(4) 0.051(3) -0.001(3) 0.018(3) 0.038(3)
C27 0.047(2) 0.048(2) 0.050(3) -0.002(2) 0.008(2) 0.020(2)
C28 0.138(7) 0.180(9) 0.069(5) -0.030(5) 0.020(5) 0.103(7)
C29 0.066(4) 0.154(8) 0.095(6) 0.038(5) 0.041(4) 0.013(4)
C30 0.072(4) 0.042(3) 0.108(5) -0.008(3) -0.015(3) 0.021(3)
C31 0.050(3) 0.061(3) 0.059(3) 0.005(2) 0.004(2) 0.020(2)
C32 0.0322(18) 0.0225(16) 0.0337(19) 0.0026(13) 0.0021(15) 0.0035(13)
C33 0.0334(19) 0.0343(19) 0.045(2) -0.0035(17) 0.0071(17) 0.0041(15)
C34 0.038(2) 0.0342(19) 0.034(2) -0.0008(16) 0.0064(16) 0.0012(15)
C35 0.043(3) 0.069(3) 0.077(4) -0.003(3) 0.019(3) -0.002(2)
C36 0.054(3) 0.039(2) 0.063(3) 0.002(2) 0.005(2) 0.0117(19)
C37 0.060(3) 0.052(3) 0.041(2) 0.007(2) 0.017(2) 0.002(2)
C38 0.053(3) 0.048(2) 0.047(3) -0.017(2) 0.004(2) 0.000(2)

loop_
_atom_type_symbol
_atom_type_description
_atom_type_scat_dispersion_real
_atom_type_scat_dispersion_imag
_atom_type_scat_source
C C 0.0033 0.0016 'International Tables Vol C Tables 4.2.6.8 and 6.1.1.4'
H H 0.0000 0.0000 'International Tables Vol C Tables 4.2.6.8 and 6.1.1.4'
N N 0.0061 0.0033 'International Tables Vol C Tables 4.2.6.8 and 6.1.1.4'
O O 0.0106 0.0060 'International Tables Vol C Tables 4.2.6.8 and 6.1.1.4'
F F 0.0171 0.0103 'International Tables Vol C Tables 4.2.6.8 and 6.1.1.4'
P P 0.1023 0.0942 'International Tables Vol C Tables 4.2.6.8 and 6.1.1.4'
Ag Ag -0.8971 1.1015 'International Tables Vol C Tables 4.2.6.8 and 6.1.1.4'

loop_
_geom_angle_atom_site_label_1
_geom_angle_atom_site_label_2
_geom_angle_atom_site_label_3
_geom_angle
N7 Ag1 N2 139.25(13)
N7 Ag1 N1 133.77(12)
N2 Ag1 N1 71.63(10)
N7 Ag1 N6 70.42(11)
N2 Ag1 N6 111.82(11)
N1 Ag1 N6 140.59(9)
N7 Ag1 Ag2 110.02(9)
N2 Ag1 Ag2 108.87(9)
N1 Ag1 Ag2 70.58(7)
N6 Ag1 Ag2 71.48(7)
N4 Ag2 N9 173.09(13)
N4 Ag2 Ag1 88.38(9)
N9 Ag2 Ag1 90.97(8)
F3 P1 F6 90.3(3)
F3 P1 F2 89.0(3)
F6 P1 F2 91.0(2)
F3 P1 F5 91.8(3)
F6 P1 F5 177.8(3)
F2 P1 F5 89.6(2)
F3 P1 F1 178.2(3)
F6 P1 F1 90.7(3)
F2 P1 F1 92.4(3)
F5 P1 F1 87.2(3)
F3 P1 F4 92.5(2)
F6 P1 F4 89.7(2)
F2 P1 F4 178.3(3)
F5 P1 F4 89.6(2)
F1 P1 F4 86.0(3)
F10 P2 F12' 159.7(12)
F10 P2 F11' 91.8(12)
F12' P2 F11' 103.3(15)
F10 P2 F10' 24.6(12)
F12' P2 F10' 174.9(14)
F11' P2 F10' 71.7(12)
F10 P2 F9' 92.7(9)
F12' P2 F9' 72.2(12)
F11' P2 F9' 175.5(11)
F10' P2 F9' 112.8(9)
F10 P2 F8 104.5(13)
F12' P2 F8 89.9(7)
F11' P2 F8 87.1(9)
F10' P2 F8 89.0(11)
F9' P2 F8 92.5(7)
F10 P2 F11 105.2(13)
F12' P2 F11 87.8(15)
F11' P2 F11 16.8(18)
F10' P2 F11 87.3(12)
F9' P2 F11 159.1(11)
F8 P2 F11 93.5(11)
F10 P2 F9 68.6(12)
F12' P2 F9 100.1(13)
F11' P2 F9 154.3(12)
F10' P2 F9 84.7(10)
F9' P2 F9 29.7(6)
F8 P2 F9 82.3(8)
F11 P2 F9 171.0(12)
F10 P2 F7 81.4(13)
F12' P2 F7 84.1(7)
F11' P2 F7 94.0(9)
F10' P2 F7 97.0(11)
F9' P2 F7 86.0(7)
F8 P2 F7 173.9(3)
F11 P2 F7 86.0(11)
F9 P2 F7 99.0(8)
F10 P2 F12 174.2(12)
F12' P2 F12 14.6(16)
F11' P2 F12 91.8(13)
F10' P2 F12 160.8(13)
F9' P2 F12 83.8(10)
F8 P2 F12 80.2(7)
F11 P2 F12 77.5(13)
F9 P2 F12 109.3(11)
F7 P2 F12 93.8(8)
F9' F9 P2 74.0(18)
F9' F9 F10 116(3)
P2 F9 F10 52.2(8)
F10' F10 P2 86(3)
F10' F10 F9 120(5)
P2 F10 F9 59.2(9)
F9 F9' P2 76.3(18)
F10 F10' P2 69(3)
C1 N1 C5 117.1(3)
C1 N1 Ag1 130.1(2)
C5 N1 Ag1 109.4(2)
C6 N2 C8 111.0(3)
C6 N2 Ag1 118.3(2)
C8 N2 Ag1 129.4(2)
O2 N3 C6 127.4(4)
O2 N3 C7 121.7(3)
C6 N3 C7 110.8(3)
C13 N4 C15 110.6(3)
C13 N4 Ag2 127.9(3)
C15 N4 Ag2 121.4(2)
O1 N5 C13 125.6(4)
O1 N5 C14 123.0(4)
C13 N5 C14 111.2(3)
C24 N6 C20 117.9(3)
C24 N6 Ag1 109.1(2)
C20 N6 Ag1 130.9(3)
C25 N7 C27 109.8(4)
C25 N7 Ag1 119.3(3)
C27 N7 Ag1 127.5(3)
O3 N8 C25 127.9(4)
O3 N8 C26 123.0(4)
C25 N8 C26 109.0(4)
C32 N9 C34 111.0(3)
C32 N9 Ag2 130.1(3)
C34 N9 Ag2 118.7(2)
O4 N10 C32 125.8(4)
O4 N10 C33 123.8(3)
C32 N10 C33 110.3(3)
N1 C1 C2 123.5(4)
N1 C1 C13 116.7(3)
C2 C1 C13 119.9(3)
C3 C2 C1 118.8(4)
C2 C3 C4 119.8(4)
C5 C4 C3 117.6(4)
N1 C5 C4 123.2(3)
N1 C5 C6 115.2(3)
C4 C5 C6 121.5(3)
N2 C6 N3 112.9(3)
N2 C6 C5 123.1(3)
N3 C6 C5 124.0(3)
N3 C7 C9 107.2(4)
N3 C7 C10 106.8(4)
C9 C7 C10 109.4(5)
N3 C7 C8 100.6(3)
C9 C7 C8 116.3(4)
C10 C7 C8 115.4(4)
N2 C8 C11 108.3(3)
N2 C8 C12 105.1(3)
C11 C8 C12 108.7(4)
N2 C8 C7 104.5(3)
C11 C8 C7 114.8(4)
C12 C8 C7 114.7(4)
N4 C13 N5 111.4(3)
N4 C13 C1 127.1(3)
N5 C13 C1 121.4(3)
C17 C14 N5 113.6(5)
C17 C14 C15 119.5(6)
N5 C14 C15 101.0(3)
C17 C14 C16 108.4(6)
N5 C14 C16 101.9(5)
C15 C14 C16 111.0(5)
N4 C15 C19 108.0(4)
N4 C15 C18 106.4(4)
C19 C15 C18 109.3(5)
N4 C15 C14 104.0(3)
C19 C15 C14 113.8(4)
C18 C15 C14 114.8(5)
N6 C20 C21 122.5(4)
N6 C20 C32 117.3(3)
C21 C20 C32 120.1(4)
C22 C21 C20 118.8(4)
C21 C22 C23 119.5(4)
C24 C23 C22 118.3(4)
N6 C24 C23 123.0(4)
N6 C24 C25 114.8(3)
C23 C24 C25 122.0(4)
N7 C25 N8 111.3(4)
N7 C25 C24 124.6(4)
N8 C25 C24 124.1(4)
C29 C26 N8 106.7(6)
C29 C26 C28 109.6(6)
N8 C26 C28 109.8(5)
C29 C26 C27 114.7(5)
N8 C26 C27 98.7(4)
C28 C26 C27 116.3(7)
N7 C27 C31 110.7(4)
N7 C27 C26 102.8(4)
C31 C27 C26 115.4(4)
N7 C27 C30 104.2(4)
C31 C27 C30 109.2(4)
C26 C27 C30 113.8(5)
N9 C32 N10 111.6(3)
N9 C32 C20 127.0(3)
N10 C32 C20 121.2(3)
N10 C33 C35 110.3(4)
N10 C33 C36 106.3(4)
C35 C33 C36 109.3(4)
N10 C33 C34 99.9(3)
C35 C33 C34 116.3(4)
C36 C33 C34 113.9(3)
N9 C34 C38 108.6(3)
N9 C34 C37 106.6(3)
C38 C34 C37 110.4(4)
N9 C34 C33 103.2(3)
C38 C34 C33 114.0(3)
C37 C34 C33 113.4(3)

loop_
_geom_bond_atom_site_label_1
_geom_bond_atom_site_label_2
_geom_bond_distance
Ag1 N7 2.182(3)
Ag1 N2 2.206(3)
Ag1 N1 2.504(3)
Ag1 N6 2.587(3)
Ag1 Ag2 2.8943(5)
Ag2 N4 2.112(3)
Ag2 N9 2.112(3)
P1 F3 1.544(4)
P1 F6 1.566(4)
P1 F2 1.578(3)
P1 F5 1.586(4)
P1 F1 1.588(4)
P1 F4 1.592(3)
P2 F10 1.462(18)
P2 F12' 1.537(15)
P2 F11' 1.555(17)
P2 F10' 1.564(19)
P2 F9' 1.571(13)
P2 F8 1.578(4)
P2 F11 1.58(2)
P2 F9 1.589(16)
P2 F7 1.591(5)
P2 F12 1.598(16)
F9 F9' 0.810(18)
F9 F10 1.72(3)
F10 F10' 0.65(3)
O1 N5 1.267(5)
O2 N3 1.265(5)
O3 N8 1.272(6)
O4 N10 1.262(5)
N1 C1 1.334(5)
N1 C5 1.352(5)
N2 C6 1.284(5)
N2 C8 1.485(4)
N3 C6 1.374(5)
N3 C7 1.493(5)
N4 C13 1.289(5)
N4 C15 1.500(5)
N5 C13 1.391(5)
N5 C14 1.464(6)
N6 C24 1.335(5)
N6 C20 1.336(5)
N7 C25 1.289(5)
N7 C27 1.498(5)
N8 C25 1.393(5)
N8 C26 1.503(7)
N9 C32 1.289(5)
N9 C34 1.501(5)
N10 C32 1.395(5)
N10 C33 1.488(5)
C1 C2 1.384(6)
C1 C13 1.475(5)
C2 C3 1.365(7)
C3 C4 1.390(6)
C4 C5 1.391(5)
C5 C6 1.482(5)
C7 C9 1.521(7)
C7 C10 1.533(7)
C7 C8 1.566(6)
C8 C11 1.519(6)
C8 C12 1.524(6)
C14 C17 1.457(8)
C14 C15 1.550(6)
C14 C16 1.599(10)
C15 C19 1.519(7)
C15 C18 1.521(7)
C20 C21 1.398(6)
C20 C32 1.474(5)
C21 C22 1.358(7)
C22 C23 1.388(7)
C23 C24 1.380(6)
C24 C25 1.473(6)
C26 C29 1.506(10)
C26 C28 1.521(9)
C26 C27 1.542(8)
C27 C31 1.531(7)
C27 C30 1.550(8)
C33 C35 1.506(6)
C33 C36 1.534(6)
C33 C34 1.571(6)
C34 C38 1.522(6)
C34 C37 1.532(6)
